data_4105024
loop_
_publ_author_name
'Catherine Hulot'
'Shadi Amiri'
'Ga\"elle Blond'
'Peter R. Schreiner'
'Jean Suffert'

_publ_section_title
;
 Understanding the Torquoselectivity in 8\p-Electrocyclic Cascade
 Reactions: Synthesis of Fenestradienes versus Cyclooctatrienes
;
_journal_name_full 'Journal of the American Chemical Society'
_journal_page_first 13387
_journal_page_last 13398
_journal_paper_doi 10.1021/ja903914r
_journal_volume 131
_journal_year 2009
_chemical_formula_moiety 'C20 H28 O4'
_chemical_formula_sum 'C20 H28 O4'
_chemical_formula_weight 332.42
_chemical_name_systematic
;
 ?
;
_space_group_IT_number 14
_symmetry_cell_setting monoclinic
_symmetry_space_group_name_Hall '-P 2ybc'
_symmetry_space_group_name_H-M 'P 1 21/c 1'
_atom_sites_solution_hydrogens geom
_atom_sites_solution_primary direct
_atom_sites_solution_secondary difmap
_audit_creation_method SHELXL-97
_audit_update_record
;
2008-08-01 # Formatted by publCIF
;
_cell_angle_alpha 90.00
_cell_angle_beta 98.594(2)
_cell_angle_gamma 90.00
_cell_formula_units_Z 4
_cell_length_a 8.1351(2)
_cell_length_b 21.0319(10)
_cell_length_c 10.6795(5)
_cell_measurement_reflns_used 6913
_cell_measurement_temperature 173(2)
_cell_measurement_theta_max 27.485
_cell_measurement_theta_min 0.998
_cell_volume 1806.71(13)
_computing_cell_refinement 'Denzo (Nonius B.V., 1998)'
_computing_data_collection 'Collect (Nonius B.V., 1998)'
_computing_data_reduction 'Denzo (Nonius B.V., 1998)'
_computing_molecular_graphics 'PLATON 98 (Spek, 1998)'
_computing_publication_material 'SHELXL-97 (Sheldrick, 1997)'
_computing_structure_refinement 'SHELXL-97 (Sheldrick, 1997)'
_computing_structure_solution 'SHELXS-97 (Sheldrick, 1997)'
_diffrn_ambient_temperature 173(2)
_diffrn_measured_fraction_theta_full 0.996
_diffrn_measured_fraction_theta_max 0.996
_diffrn_measurement_device_type KappaCCD
_diffrn_measurement_method 'phi and omega scans'
_diffrn_radiation_monochromator graphite
_diffrn_radiation_source 'fine-focus sealed tube'
_diffrn_radiation_type MoK\a
_diffrn_radiation_wavelength 0.71073
_diffrn_reflns_av_R_equivalents 0.0758
_diffrn_reflns_av_sigmaI/netI 0.0713
_diffrn_reflns_limit_h_max 10
_diffrn_reflns_limit_h_min -10
_diffrn_reflns_limit_k_max 25
_diffrn_reflns_limit_k_min -27
_diffrn_reflns_limit_l_max 9
_diffrn_reflns_limit_l_min -13
_diffrn_reflns_number 13039
_diffrn_reflns_theta_full 27.48
_diffrn_reflns_theta_max 27.48
_diffrn_reflns_theta_min 1.94
_exptl_absorpt_coefficient_mu 0.084
_exptl_absorpt_correction_type none
_exptl_crystal_colour colorless
_exptl_crystal_density_diffrn 1.222
_exptl_crystal_description prism
_exptl_crystal_F_000 720
_exptl_crystal_size_max 0.45
_exptl_crystal_size_mid 0.40
_exptl_crystal_size_min 0.35
_refine_diff_density_max 0.386
_refine_diff_density_min -0.391
_refine_diff_density_rms 0.110
_refine_ls_extinction_coef 0.038(5)
_refine_ls_extinction_expression Fc^*^=kFc[1+0.001xFc^2^\l^3^/sin(2\q)]^-1/4^
_refine_ls_extinction_method SHELXL
_refine_ls_goodness_of_fit_ref 1.015
_refine_ls_hydrogen_treatment mixed
_refine_ls_matrix_type full
_refine_ls_number_parameters 230
_refine_ls_number_reflns 4132
_refine_ls_number_restraints 0
_refine_ls_restrained_S_all 1.015
_refine_ls_R_factor_all 0.0959
_refine_ls_R_factor_gt 0.0523
_refine_ls_shift/su_max 0.000
_refine_ls_shift/su_mean 0.000
_refine_ls_structure_factor_coef Fsqd
_refine_ls_weighting_details 'calc w=1/[\s^2^(Fo^2^)+(0.0955P)^2^+0.0000P] where P=(Fo^2^+2Fc^2^)/3'
_refine_ls_weighting_scheme calc
_refine_ls_wR_factor_gt 0.1314
_refine_ls_wR_factor_ref 0.1645
_reflns_number_gt 2643
_reflns_number_total 4132
_reflns_threshold_expression I>2sigma(I)
_cod_data_source_file ja903914r_si_002.cif
_cod_data_source_block suff3
_cod_original_sg_symbol_H-M 'P 21/c'
_cod_database_code 4105024

loop_
_symmetry_equiv_pos_as_xyz
'x, y, z'
'-x, y+1/2, -z+1/2'
'-x, -y, -z'
'x, -y-1/2, z-1/2'

loop_
_atom_site_label
_atom_site_type_symbol
_atom_site_fract_x
_atom_site_fract_y
_atom_site_fract_z
_atom_site_U_iso_or_equiv
_atom_site_adp_type
_atom_site_occupancy
_atom_site_symmetry_multiplicity
_atom_site_calc_flag
_atom_site_refinement_flags
C1 C 0.2380(2) 0.16025(10) 0.09285(17) 0.0341(5) Uani 1 1 d .
H1A H 0.2484 0.2067 0.1066 0.041 Uiso 1 1 calc R
H1B H 0.2558 0.1509 0.0050 0.041 Uiso 1 1 calc R
C2 C 0.3679(2) 0.12542(11) 0.18655(17) 0.0342(5) Uani 1 1 d .
H2A H 0.4804 0.1396 0.1740 0.041 Uiso 1 1 calc R
H2B H 0.3599 0.0792 0.1694 0.041 Uiso 1 1 calc R
C3 C 0.3442(2) 0.13782(10) 0.32412(17) 0.0312(5) Uani 1 1 d .
H3A H 0.3506 0.1842 0.3404 0.037 Uiso 1 1 calc R
H3B H 0.4361 0.1173 0.3812 0.037 Uiso 1 1 calc R
C4 C 0.17634(18) 0.11249(9) 0.35576(16) 0.0252(4) Uani 1 1 d .
H4 H 0.1781 0.0650 0.3517 0.030 Uiso 1 1 calc R
C5 C 0.12948(19) 0.13234(9) 0.48572(16) 0.0250(4) Uani 1 1 d .
H5 H 0.1044 0.1789 0.4812 0.030 Uiso 1 1 calc R
C6 C 0.2654(2) 0.12174(10) 0.60202(17) 0.0313(5) Uani 1 1 d .
C7 C 0.3362(2) 0.05438(11) 0.60847(19) 0.0425(5) Uani 1 1 d .
H7A H 0.3922 0.0467 0.5348 0.064 Uiso 1 1 calc R
H7B H 0.2456 0.0237 0.6086 0.064 Uiso 1 1 calc R
H7C H 0.4161 0.0495 0.6862 0.064 Uiso 1 1 calc R
C8 C 0.1971(2) 0.13764(12) 0.72408(17) 0.0437(6) Uani 1 1 d .
H8A H 0.2882 0.1377 0.7954 0.066 Uiso 1 1 calc R
H8B H 0.1144 0.1057 0.7389 0.066 Uiso 1 1 calc R
H8C H 0.1449 0.1797 0.7163 0.066 Uiso 1 1 calc R
C9 C -0.0287(2) 0.09854(9) 0.50481(17) 0.0280(4) Uani 1 1 d .
H9 H -0.0154 0.0567 0.5381 0.034 Uiso 1 1 calc R
C10 C -0.18485(19) 0.11993(10) 0.48097(17) 0.0292(4) Uani 1 1 d .
H10 H -0.2668 0.0933 0.5083 0.035 Uiso 1 1 calc R
C11 C -0.2459(2) 0.17858(9) 0.41884(16) 0.0272(4) Uani 1 1 d .
H11 H -0.3249 0.2018 0.4576 0.033 Uiso 1 1 calc R
C12 C -0.20293(18) 0.20367(9) 0.31260(16) 0.0253(4) Uani 1 1 d .
C13 C -0.2868(2) 0.26179(10) 0.25023(17) 0.0310(4) Uani 1 1 d .
H13A H -0.2004 0.2938 0.2407 0.037 Uiso 1 1 calc R
H13B H -0.3411 0.2500 0.1642 0.037 Uiso 1 1 calc R
C14 C -0.08767(19) 0.17444(9) 0.23696(16) 0.0248(4) Uani 1 1 d .
C15 C 0.04753(19) 0.13621(9) 0.25240(15) 0.0240(4) Uani 1 1 d .
C16 C 0.06658(19) 0.13827(9) 0.11281(16) 0.0264(4) Uani 1 1 d .
C17 C -0.08813(19) 0.18130(9) 0.09497(15) 0.0266(4) Uani 1 1 d .
H17 H -0.0677 0.2255 0.0665 0.032 Uiso 1 1 calc R
C18 C -0.1592(2) 0.08159(9) 0.00470(17) 0.0280(4) Uani 1 1 d .
C19 C -0.2388(2) 0.03966(10) 0.09404(19) 0.0369(5) Uani 1 1 d .
H19A H -0.1962 -0.0038 0.0907 0.055 Uiso 1 1 calc R
H19B H -0.3597 0.0395 0.0687 0.055 Uiso 1 1 calc R
H19C H -0.2122 0.0561 0.1806 0.055 Uiso 1 1 calc R
C20 C -0.2010(2) 0.06051(11) -0.13118(17) 0.0366(5) Uani 1 1 d .
H20A H -0.1531 0.0905 -0.1860 0.055 Uiso 1 1 calc R
H20B H -0.3220 0.0593 -0.1552 0.055 Uiso 1 1 calc R
H20C H -0.1550 0.0180 -0.1407 0.055 Uiso 1 1 calc R
O1 O -0.21375(14) 0.14725(6) 0.01299(11) 0.0294(3) Uani 1 1 d .
O2 O 0.01762(13) 0.08321(6) 0.03758(11) 0.0286(3) Uani 1 1 d .
O3 O 0.39600(15) 0.16655(7) 0.58944(13) 0.0381(4) Uani 1 1 d .
O4 O -0.40760(14) 0.29037(7) 0.31564(12) 0.0335(4) Uani 1 1 d .
H3O H 0.447(3) 0.1731(12) 0.669(2) 0.058(7) Uiso 1 1 d .
H4O H -0.350(3) 0.3134(13) 0.381(2) 0.067(8) Uiso 1 1 d .

loop_
_atom_site_aniso_label
_atom_site_aniso_U_11
_atom_site_aniso_U_22
_atom_site_aniso_U_33
_atom_site_aniso_U_23
_atom_site_aniso_U_13
_atom_site_aniso_U_12
C1 0.0331(10) 0.0435(13) 0.0272(10) -0.0026(9) 0.0099(7) -0.0064(8)
C2 0.0248(9) 0.0453(13) 0.0337(11) -0.0057(9) 0.0088(7) -0.0033(8)
C3 0.0237(9) 0.0429(12) 0.0265(10) -0.0024(9) 0.0025(7) -0.0022(8)
C4 0.0231(8) 0.0270(10) 0.0251(10) -0.0012(8) 0.0026(6) -0.0003(7)
C5 0.0240(8) 0.0280(10) 0.0230(9) 0.0001(8) 0.0034(7) -0.0015(7)
C6 0.0264(9) 0.0406(12) 0.0260(10) 0.0025(9) 0.0012(7) -0.0072(8)
C7 0.0338(10) 0.0500(15) 0.0407(12) 0.0129(11) -0.0047(8) 0.0012(10)
C8 0.0405(11) 0.0676(17) 0.0228(10) -0.0006(10) 0.0038(8) -0.0120(10)
C9 0.0282(9) 0.0307(11) 0.0249(9) 0.0021(8) 0.0034(7) -0.0023(8)
C10 0.0262(9) 0.0361(11) 0.0256(10) 0.0011(8) 0.0051(7) -0.0059(8)
C11 0.0237(8) 0.0321(11) 0.0255(9) -0.0042(8) 0.0027(6) 0.0008(7)
C12 0.0223(8) 0.0292(10) 0.0234(9) -0.0026(8) 0.0003(6) 0.0013(7)
C13 0.0336(9) 0.0347(11) 0.0250(9) -0.0006(8) 0.0050(7) 0.0074(8)
C14 0.0262(9) 0.0253(10) 0.0227(9) -0.0024(8) 0.0033(6) -0.0006(7)
C15 0.0231(8) 0.0263(10) 0.0229(9) -0.0016(7) 0.0047(6) -0.0036(7)
C16 0.0280(9) 0.0283(10) 0.0228(9) -0.0025(8) 0.0039(7) -0.0010(7)
C17 0.0297(9) 0.0277(10) 0.0217(9) -0.0022(8) 0.0016(6) -0.0009(7)
C18 0.0250(9) 0.0308(11) 0.0276(10) -0.0024(8) 0.0014(7) 0.0045(7)
C19 0.0362(10) 0.0377(12) 0.0374(11) 0.0004(9) 0.0077(8) -0.0016(9)
C20 0.0359(10) 0.0408(13) 0.0311(11) -0.0079(9) -0.0018(8) 0.0017(9)
O1 0.0313(7) 0.0302(8) 0.0249(7) -0.0035(5) -0.0015(5) 0.0053(5)
O2 0.0270(6) 0.0321(8) 0.0261(7) -0.0067(6) 0.0020(5) 0.0017(5)
O3 0.0333(7) 0.0554(10) 0.0245(7) -0.0010(7) 0.0013(5) -0.0175(6)
O4 0.0304(7) 0.0389(9) 0.0297(7) -0.0087(6) -0.0006(5) 0.0096(6)

loop_
_atom_type_symbol
_atom_type_description
_atom_type_scat_dispersion_real
_atom_type_scat_dispersion_imag
_atom_type_scat_source
C C 0.0033 0.0016 'International Tables Vol C Tables 4.2.6.8 and 6.1.1.4'
H H 0.0000 0.0000 'International Tables Vol C Tables 4.2.6.8 and 6.1.1.4'
O O 0.0106 0.0060 'International Tables Vol C Tables 4.2.6.8 and 6.1.1.4'

loop_
_geom_angle_atom_site_label_1
_geom_angle_atom_site_label_2
_geom_angle_atom_site_label_3
_geom_angle
C16 C1 C2 108.82(16)
C16 C1 H1A 109.9
C2 C1 H1A 109.9
C16 C1 H1B 109.9
C2 C1 H1B 109.9
H1A C1 H1B 108.3
C1 C2 C3 111.85(15)
C1 C2 H2A 109.2
C3 C2 H2A 109.2
C1 C2 H2B 109.2
C3 C2 H2B 109.2
H2A C2 H2B 107.9
C2 C3 C4 113.08(14)
C2 C3 H3A 109.0
C4 C3 H3A 109.0
C2 C3 H3B 109.0
C4 C3 H3B 109.0
H3A C3 H3B 107.8
C15 C4 C3 105.58(14)
C15 C4 C5 109.47(13)
C3 C4 C5 116.44(14)
C15 C4 H4 108.4
C3 C4 H4 108.4
C5 C4 H4 108.4
C9 C5 C4 108.82(14)
C9 C5 C6 110.13(14)
C4 C5 C6 115.91(14)
C9 C5 H5 107.2
C4 C5 H5 107.2
C6 C5 H5 107.2
O3 C6 C7 109.43(14)
O3 C6 C8 107.66(16)
C7 C6 C8 110.32(18)
O3 C6 C5 106.18(15)
C7 C6 C5 112.85(16)
C8 C6 C5 110.18(14)
C6 C7 H7A 109.5
C6 C7 H7B 109.5
H7A C7 H7B 109.5
C6 C7 H7C 109.5
H7A C7 H7C 109.5
H7B C7 H7C 109.5
C6 C8 H8A 109.5
C6 C8 H8B 109.5
H8A C8 H8B 109.5
C6 C8 H8C 109.5
H8A C8 H8C 109.5
H8B C8 H8C 109.5
C10 C9 C5 128.38(18)
C10 C9 H9 115.8
C5 C9 H9 115.8
C9 C10 C11 128.57(17)
C9 C10 H10 115.7
C11 C10 H10 115.7
C12 C11 C10 127.22(16)
C12 C11 H11 116.4
C10 C11 H11 116.4
C11 C12 C14 124.80(17)
C11 C12 C13 122.30(15)
C14 C12 C13 112.50(15)
O4 C13 C12 115.26(15)
O4 C13 H13A 108.5
C12 C13 H13A 108.5
O4 C13 H13B 108.5
C12 C13 H13B 108.5
H13A C13 H13B 107.5
C15 C14 C12 139.46(16)
C15 C14 C17 93.36(13)
C12 C14 C17 127.17(15)
C14 C15 C4 139.33(16)
C14 C15 C16 93.65(14)
C4 C15 C16 124.88(14)
O2 C16 C1 110.66(14)
O2 C16 C15 117.77(15)
C1 C16 C15 112.16(14)
O2 C16 C17 104.62(12)
C1 C16 C17 123.82(17)
C15 C16 C17 86.38(12)
O1 C17 C14 117.14(14)
O1 C17 C16 106.08(14)
C14 C17 C16 86.60(12)
O1 C17 H17 114.5
C14 C17 H17 114.5
C16 C17 H17 114.5
O2 C18 O1 105.48(14)
O2 C18 C20 108.51(13)
O1 C18 C20 108.09(14)
O2 C18 C19 111.64(14)
O1 C18 C19 110.54(14)
C20 C18 C19 112.29(16)
C18 C19 H19A 109.5
C18 C19 H19B 109.5
H19A C19 H19B 109.5
C18 C19 H19C 109.5
H19A C19 H19C 109.5
H19B C19 H19C 109.5
C18 C20 H20A 109.5
C18 C20 H20B 109.5
H20A C20 H20B 109.5
C18 C20 H20C 109.5
H20A C20 H20C 109.5
H20B C20 H20C 109.5
C17 O1 C18 108.34(12)
C18 O2 C16 110.03(13)
C6 O3 H3O 104.9(15)
C13 O4 H4O 106.6(15)

loop_
_geom_bond_atom_site_label_1
_geom_bond_atom_site_label_2
_geom_bond_distance
C1 C16 1.514(2)
C1 C2 1.529(3)
C1 H1A 0.9900
C1 H1B 0.9900
C2 C3 1.532(2)
C2 H2A 0.9900
C2 H2B 0.9900
C3 C4 1.550(2)
C3 H3A 0.9900
C3 H3B 0.9900
C4 C15 1.490(2)
C4 C5 1.550(2)
C4 H4 1.0000
C5 C9 1.510(2)
C5 C6 1.551(2)
C5 H5 1.0000
C6 O3 1.441(2)
C6 C7 1.527(3)
C6 C8 1.529(3)
C7 H7A 0.9800
C7 H7B 0.9800
C7 H7C 0.9800
C8 H8A 0.9800
C8 H8B 0.9800
C8 H8C 0.9800
C9 C10 1.336(2)
C9 H9 0.9500
C10 C11 1.453(3)
C10 H10 0.9500
C11 C12 1.344(2)
C11 H11 0.9500
C12 C14 1.461(2)
C12 C13 1.506(3)
C13 O4 1.421(2)
C13 H13A 0.9900
C13 H13B 0.9900
C14 C15 1.353(2)
C14 C17 1.523(2)
C15 C16 1.522(2)
C16 O2 1.432(2)
C16 C17 1.539(2)
C17 O1 1.434(2)
C17 H17 1.0000
C18 O2 1.429(2)
C18 O1 1.457(2)
C18 C20 1.507(2)
C18 C19 1.514(3)
C19 H19A 0.9800
C19 H19B 0.9800
C19 H19C 0.9800
C20 H20A 0.9800
C20 H20B 0.9800
C20 H20C 0.9800
O3 H3O 0.90(3)
O4 H4O 0.92(3)

loop_
_geom_hbond_atom_site_label_D
_geom_hbond_atom_site_label_H
_geom_hbond_atom_site_label_A
_geom_hbond_distance_DH
_geom_hbond_distance_HA
_geom_hbond_distance_DA
_geom_hbond_angle_DHA
_geom_hbond_site_symmetry_A
O3 H3O O4 0.90(3) 1.97(3) 2.8383(18) 162(2) 4_666
O4 H4O O1 0.92(3) 1.85(3) 2.7671(18) 173(2) 4_566

loop_
_geom_torsion_atom_site_label_1
_geom_torsion_atom_site_label_2
_geom_torsion_atom_site_label_3
_geom_torsion_atom_site_label_4
_geom_torsion
C16 C1 C2 C3 -58.9(2)
C1 C2 C3 C4 63.3(2)
C2 C3 C4 C15 -48.8(2)
C2 C3 C4 C5 -170.51(16)
C15 C4 C5 C9 65.58(19)
C3 C4 C5 C9 -174.82(16)
C15 C4 C5 C6 -169.69(15)
C3 C4 C5 C6 -50.1(2)
C9 C5 C6 O3 -167.15(15)
C4 C5 C6 O3 68.8(2)
C9 C5 C6 C7 72.97(19)
C4 C5 C6 C7 -51.1(2)
C9 C5 C6 C8 -50.8(2)
C4 C5 C6 C8 -174.89(16)
C4 C5 C9 C10 -95.7(2)
C6 C5 C9 C10 136.22(19)
C5 C9 C10 C11 6.8(3)
C9 C10 C11 C12 44.5(3)
C10 C11 C12 C14 1.9(3)
C10 C11 C12 C13 174.11(17)
C11 C12 C13 O4 3.5(3)
C14 C12 C13 O4 176.57(15)
C11 C12 C14 C15 -30.3(3)
C13 C12 C14 C15 156.9(2)
C11 C12 C14 C17 150.74(18)
C13 C12 C14 C17 -22.1(2)
C12 C14 C15 C4 -16.2(4)
C17 C14 C15 C4 162.9(2)
C12 C14 C15 C16 -178.7(2)
C17 C14 C15 C16 0.47(14)
C3 C4 C15 C14 -117.8(2)
C5 C4 C15 C14 8.3(3)
C3 C4 C15 C16 40.7(2)
C5 C4 C15 C16 166.79(16)
C2 C1 C16 O2 -88.25(18)
C2 C1 C16 C15 45.5(2)
C2 C1 C16 C17 146.48(16)
C14 C15 C16 O2 -105.09(16)
C4 C15 C16 O2 88.8(2)
C14 C15 C16 C1 124.73(17)
C4 C15 C16 C1 -41.4(2)
C14 C15 C16 C17 -0.46(14)
C4 C15 C16 C17 -166.60(17)
C15 C14 C17 O1 105.88(16)
C12 C14 C17 O1 -74.8(2)
C15 C14 C17 C16 -0.46(14)
C12 C14 C17 C16 178.85(17)
O2 C16 C17 O1 0.90(17)
C1 C16 C17 O1 128.76(17)
C15 C16 C17 O1 -116.88(14)
O2 C16 C17 C14 118.19(13)
C1 C16 C17 C14 -113.95(17)
C15 C16 C17 C14 0.41(12)
C14 C17 O1 C18 -81.27(17)
C16 C17 O1 C18 13.23(17)
O2 C18 O1 C17 -22.49(16)
C20 C18 O1 C17 -138.41(14)
C19 C18 O1 C17 98.33(15)
O1 C18 O2 C16 23.49(17)
C20 C18 O2 C16 139.11(15)
C19 C18 O2 C16 -96.62(18)
C1 C16 O2 C18 -150.64(15)
C15 C16 O2 C18 78.50(17)
C17 C16 O2 C18 -15.15(17)
